data_4337580
loop_
_publ_author_name
'Williams, Ursula J.'
'Robinson, Jerome R.'
'Lewis, Andrew J.'
'Carroll, Patrick J.'
'Walsh, Patrick J.'
'Schelter, Eric J.'

_publ_section_title
;
 Synthesis, bonding, and reactivity of a cerium(IV) fluoride complex.
;
_journal_issue 1
_journal_name_full 'Inorganic chemistry'
_journal_page_first 27
_journal_page_last 29
_journal_paper_doi 10.1021/ic402769u
_journal_volume 53
_journal_year 2014
_chemical_formula_sum 'C18 H54 Ce F N3 Si6'
_chemical_formula_weight 640.30
_space_group_IT_number 14
_symmetry_cell_setting monoclinic
_symmetry_Int_Tables_number 14
_symmetry_space_group_name_Hall '-P 2ybc'
_symmetry_space_group_name_H-M 'P 1 21/c 1'
_atom_sites_solution_hydrogens geom
_atom_sites_solution_primary direct
_audit_creation_method SHELXL-97
_cell_angle_alpha 90.00
_cell_angle_beta 118.189(4)
_cell_angle_gamma 90.00
_cell_formula_units_Z 8
_cell_length_a 22.7206(16)
_cell_length_b 15.0666(10)
_cell_length_c 21.6657(13)
_cell_measurement_temperature 100(1)
_cell_volume 6537.0(8)
_computing_data_collection 'Bruker APEX2'
_computing_data_reduction 'Bruker SAINT'
_computing_structure_refinement 'SHELXL-97 (Sheldrick, 2008)'
_computing_structure_solution 'SHELXS-97 (Sheldrick, 2008)'
_diffrn_ambient_temperature 100(1)
_diffrn_measured_fraction_theta_full 0.985
_diffrn_measured_fraction_theta_max 0.985
_diffrn_measurement_device 'CCD Area Detector'
_diffrn_measurement_device_type 'Bruker APEXII'
_diffrn_measurement_method 'phi and omega scans'
_diffrn_radiation_monochromator graphite
_diffrn_radiation_source 'sealed tube'
_diffrn_radiation_type MoK\a
_diffrn_radiation_wavelength 0.71073
_diffrn_reflns_av_R_equivalents 0.0742
_diffrn_reflns_av_sigmaI/netI 0.0732
_diffrn_reflns_limit_h_max 29
_diffrn_reflns_limit_h_min -29
_diffrn_reflns_limit_k_max 19
_diffrn_reflns_limit_k_min -19
_diffrn_reflns_limit_l_max 28
_diffrn_reflns_limit_l_min -28
_diffrn_reflns_number 213070
_diffrn_reflns_theta_full 27.69
_diffrn_reflns_theta_max 27.69
_diffrn_reflns_theta_min 1.69
_exptl_absorpt_coefficient_mu 1.629
_exptl_absorpt_correction_T_max 0.7456
_exptl_absorpt_correction_T_min 0.6279
_exptl_absorpt_correction_type multi-scan
_exptl_absorpt_process_details '(SADABS; Sheldrick, 2007)'
_exptl_crystal_density_diffrn 1.301
_exptl_crystal_density_method 'not measured'
_exptl_crystal_F_000 2672
_exptl_crystal_size_max 0.20
_exptl_crystal_size_mid 0.10
_exptl_crystal_size_min 0.05
_refine_diff_density_max 8.670
_refine_diff_density_min -2.442
_refine_diff_density_rms 0.228
_refine_ls_extinction_method none
_refine_ls_goodness_of_fit_ref 1.130
_refine_ls_hydrogen_treatment constr
_refine_ls_matrix_type full
_refine_ls_number_parameters 562
_refine_ls_number_reflns 22266
_refine_ls_number_restraints 0
_refine_ls_restrained_S_all 1.130
_refine_ls_R_factor_all 0.0925
_refine_ls_R_factor_gt 0.0683
_refine_ls_shift/su_max 0.001
_refine_ls_shift/su_mean 0.000
_refine_ls_structure_factor_coef Fsqd
_refine_ls_weighting_details 'calc w=1/[\s^2^(Fo^2^)+(0.0674P)^2^+71.8689P] where P=(Fo^2^+2Fc^2^)/3'
_refine_ls_weighting_scheme calc
_refine_ls_wR_factor_gt 0.1657
_refine_ls_wR_factor_ref 0.1830
_reflns_number_gt 18865
_reflns_number_total 22266
_reflns_threshold_expression >2sigma(I)
_cod_data_source_file ic402769u_si_002.cif
_cod_data_source_block UP4410
_cod_depositor_comments
;
The following automatic conversions were performed:
'_atom_site_symetry_multiplicity' tag replaced with
'_atom_site_symmetry_multiplicity'.

Automatic conversion script
Id: cif_correct_tags 1440 2010-10-19 06:21:57Z saulius 
;
_cod_original_cell_volume 6537.0(7)
_cod_original_sg_symbol_H-M 'P 21/c     '
_cod_database_code 4337580

loop_
_symmetry_equiv_pos_as_xyz
'x, y, z'
'-x, y+1/2, -z+1/2'
'-x, -y, -z'
'x, -y-1/2, z-1/2'

loop_
_atom_site_label
_atom_site_type_symbol
_atom_site_fract_x
_atom_site_fract_y
_atom_site_fract_z
_atom_site_U_iso_or_equiv
_atom_site_adp_type
_atom_site_occupancy
_atom_site_symmetry_multiplicity
_atom_site_calc_flag
_atom_site_refinement_flags
Ce1 Ce 0.35639(3) 0.31282(5) 0.59348(3) 0.01632(14) Uani 1 1 d .
Si1 Si 0.21594(15) 0.3549(2) 0.61136(18) 0.0259(6) Uani 1 1 d .
Si2 Si 0.24861(15) 0.16032(19) 0.60132(16) 0.0215(6) Uani 1 1 d .
Si3 Si 0.31389(15) 0.2667(2) 0.42228(16) 0.0191(6) Uani 1 1 d .
Si4 Si 0.44431(14) 0.1906(2) 0.53264(16) 0.0198(6) Uani 1 1 d .
Si5 Si 0.47015(16) 0.48398(19) 0.65518(17) 0.0232(6) Uani 1 1 d .
Si6 Si 0.46636(15) 0.35889(18) 0.76331(16) 0.0190(6) Uani 1 1 d .
F1 F 0.3114(3) 0.4271(4) 0.5388(4) 0.0299(15) Uani 1 1 d .
N1 N 0.2687(4) 0.2719(6) 0.6066(5) 0.0186(18) Uani 1 1 d .
N2 N 0.3723(4) 0.2512(5) 0.5084(5) 0.0156(19) Uani 1 1 d .
N3 N 0.4412(4) 0.3889(5) 0.6789(5) 0.0181(18) Uani 1 1 d .
C1 C 0.2681(6) 0.4469(8) 0.6658(7) 0.032(3) Uani 1 1 d .
H1a H 0.3017 0.4239 0.7097 0.048 Uiso 1 1 calc R
H1b H 0.2406 0.4885 0.6742 0.048 Uiso 1 1 calc R
H1c H 0.2890 0.4762 0.6420 0.048 Uiso 1 1 calc R
C2 C 0.1599(6) 0.3985(9) 0.5249(6) 0.034(3) Uani 1 1 d .
H2a H 0.1844 0.4089 0.4996 0.050 Uiso 1 1 calc R
H2b H 0.1407 0.4532 0.5295 0.050 Uiso 1 1 calc R
H2c H 0.1250 0.3563 0.4998 0.050 Uiso 1 1 calc R
C3 C 0.1646(6) 0.3144(12) 0.6536(8) 0.048(4) Uani 1 1 d .
H3a H 0.1368 0.2660 0.6269 0.073 Uiso 1 1 calc R
H3b H 0.1371 0.3620 0.6550 0.073 Uiso 1 1 calc R
H3c H 0.1939 0.2948 0.7005 0.073 Uiso 1 1 calc R
C4 C 0.3128(7) 0.0998(8) 0.5859(7) 0.034(3) Uani 1 1 d .
H4a H 0.2915 0.0727 0.5404 0.051 Uiso 1 1 calc R
H4b H 0.3336 0.0549 0.6210 0.051 Uiso 1 1 calc R
H4c H 0.3460 0.1411 0.5883 0.051 Uiso 1 1 calc R
C5 C 0.2536(6) 0.1162(8) 0.6843(7) 0.034(3) Uani 1 1 d .
H5a H 0.2988 0.0992 0.7156 0.051 Uiso 1 1 calc R
H5b H 0.2249 0.0654 0.6740 0.051 Uiso 1 1 calc R
H5c H 0.2396 0.1613 0.7059 0.051 Uiso 1 1 calc R
C6 C 0.1649(6) 0.1309(8) 0.5291(6) 0.027(2) Uani 1 1 d .
H6a H 0.1311 0.1606 0.5360 0.041 Uiso 1 1 calc R
H6b H 0.1585 0.0679 0.5288 0.041 Uiso 1 1 calc R
H6c H 0.1618 0.1489 0.4852 0.041 Uiso 1 1 calc R
C7 C 0.3099(7) 0.1692(8) 0.3666(7) 0.035(3) Uani 1 1 d .
H7a H 0.3541 0.1545 0.3748 0.052 Uiso 1 1 calc R
H7b H 0.2827 0.1840 0.3181 0.052 Uiso 1 1 calc R
H7c H 0.2908 0.1194 0.3783 0.052 Uiso 1 1 calc R
C8 C 0.3355(7) 0.3687(9) 0.3866(7) 0.036(3) Uani 1 1 d .
H8a H 0.3184 0.4205 0.3986 0.054 Uiso 1 1 calc R
H8b H 0.3159 0.3642 0.3365 0.054 Uiso 1 1 calc R
H8c H 0.3831 0.3735 0.4064 0.054 Uiso 1 1 calc R
C9 C 0.2290(6) 0.2822(11) 0.4158(7) 0.042(3) Uani 1 1 d .
H9a H 0.2178 0.2307 0.4342 0.062 Uiso 1 1 calc R
H9b H 0.1965 0.2902 0.3676 0.062 Uiso 1 1 calc R
H9c H 0.2295 0.3335 0.4422 0.062 Uiso 1 1 calc R
C10 C 0.4319(6) 0.0700(7) 0.5144(6) 0.028(3) Uani 1 1 d .
H10a H 0.3991 0.0484 0.5268 0.043 Uiso 1 1 calc R
H10b H 0.4733 0.0394 0.5415 0.043 Uiso 1 1 calc R
H10c H 0.4167 0.0596 0.4655 0.043 Uiso 1 1 calc R
C11 C 0.4971(6) 0.2037(7) 0.6294(6) 0.025(2) Uani 1 1 d .
H11a H 0.5081 0.2652 0.6404 0.038 Uiso 1 1 calc R
H11b H 0.5373 0.1698 0.6447 0.038 Uiso 1 1 calc R
H11c H 0.4729 0.1828 0.6528 0.038 Uiso 1 1 calc R
C12 C 0.4941(6) 0.2348(9) 0.4889(7) 0.028(3) Uani 1 1 d .
H12a H 0.4659 0.2371 0.4391 0.042 Uiso 1 1 calc R
H12b H 0.5313 0.1963 0.4994 0.042 Uiso 1 1 calc R
H12c H 0.5102 0.2934 0.5061 0.042 Uiso 1 1 calc R
C13 C 0.4217(8) 0.5842(7) 0.6557(8) 0.041(3) Uani 1 1 d .
H13a H 0.3832 0.5908 0.6106 0.062 Uiso 1 1 calc R
H13b H 0.4494 0.6360 0.6659 0.062 Uiso 1 1 calc R
H13c H 0.4076 0.5773 0.6908 0.062 Uiso 1 1 calc R
C14 C 0.4637(6) 0.4716(7) 0.5669(7) 0.031(3) Uani 1 1 d .
H14a H 0.4813 0.4150 0.5635 0.046 Uiso 1 1 calc R
H14b H 0.4887 0.5180 0.5595 0.046 Uiso 1 1 calc R
H14c H 0.4177 0.4755 0.5319 0.046 Uiso 1 1 calc R
C15 C 0.5611(7) 0.5037(8) 0.7159(8) 0.038(3) Uani 1 1 d .
H15a H 0.5669 0.5210 0.7611 0.056 Uiso 1 1 calc R
H15b H 0.5773 0.5500 0.6974 0.056 Uiso 1 1 calc R
H15c H 0.5857 0.4501 0.7204 0.056 Uiso 1 1 calc R
C16 C 0.4533(7) 0.4481(8) 0.8163(7) 0.030(3) Uani 1 1 d .
H16a H 0.4884 0.4913 0.8306 0.045 Uiso 1 1 calc R
H16b H 0.4538 0.4222 0.8571 0.045 Uiso 1 1 calc R
H16c H 0.4110 0.4765 0.7885 0.045 Uiso 1 1 calc R
C17 C 0.4163(6) 0.2593(7) 0.7623(7) 0.027(3) Uani 1 1 d .
H17a H 0.3698 0.2745 0.7401 0.040 Uiso 1 1 calc R
H17b H 0.4302 0.2403 0.8095 0.040 Uiso 1 1 calc R
H17c H 0.4234 0.2121 0.7367 0.040 Uiso 1 1 calc R
C18 C 0.5565(6) 0.3260(7) 0.8120(7) 0.033(3) Uani 1 1 d .
H18a H 0.5654 0.2810 0.7862 0.049 Uiso 1 1 calc R
H18b H 0.5663 0.3033 0.8573 0.049 Uiso 1 1 calc R
H18c H 0.5840 0.3769 0.8175 0.049 Uiso 1 1 calc R
Ce1' Ce 0.14990(3) 0.68960(5) 0.23577(3) 0.01638(14) Uani 1 1 d .
Si1' Si 0.05048(15) 0.50351(18) 0.18670(18) 0.0229(6) Uani 1 1 d .
Si2' Si 0.03365(16) 0.6306(2) 0.28676(18) 0.0230(6) Uani 1 1 d .
Si3' Si 0.28384(15) 0.6786(2) 0.39648(16) 0.0231(6) Uani 1 1 d .
Si4' Si 0.23919(15) 0.86513(19) 0.34019(16) 0.0193(6) Uani 1 1 d .
Si5' Si 0.19646(15) 0.74489(18) 0.10942(17) 0.0163(6) Uani 1 1 d .
Si6' Si 0.05547(16) 0.7925(2) 0.08143(17) 0.0246(7) Uani 1 1 d .
F1' F 0.2102(3) 0.5882(4) 0.2340(4) 0.0294(15) Uani 1 1 d .
N1' N 0.0714(4) 0.6011(5) 0.2365(5) 0.0195(18) Uani 1 1 d .
N2' N 0.2278(4) 0.7517(5) 0.3315(6) 0.019(2) Uani 1 1 d .
N3' N 0.1343(4) 0.7490(5) 0.1356(4) 0.0098(17) Uani 1 1 d .
C1' C 0.0693(7) 0.5168(8) 0.1126(7) 0.041(3) Uani 1 1 d .
H1a' H 0.0596 0.5766 0.0954 0.062 Uiso 1 1 calc R
H1b' H 0.0422 0.4765 0.0757 0.062 Uiso 1 1 calc R
H1c' H 0.1156 0.5042 0.1283 0.062 Uiso 1 1 calc R
C2' C 0.0998(7) 0.4069(8) 0.2409(7) 0.038(3) Uani 1 1 d .
H2a' H 0.1464 0.4162 0.2557 0.057 Uiso 1 1 calc R
H2b' H 0.0852 0.3536 0.2135 0.057 Uiso 1 1 calc R
H2c' H 0.0931 0.4013 0.2812 0.057 Uiso 1 1 calc R
C3' C -0.0397(6) 0.4759(8) 0.1481(8) 0.036(3) Uani 1 1 d .
H3a' H -0.0526 0.4752 0.1843 0.054 Uiso 1 1 calc R
H3b' H -0.0476 0.4186 0.1263 0.054 Uiso 1 1 calc R
H3c' H -0.0654 0.5198 0.1137 0.054 Uiso 1 1 calc R
C4' C 0.0764(6) 0.7362(8) 0.3347(7) 0.026(2) Uani 1 1 d .
H4a' H 0.1213 0.7230 0.3694 0.039 Uiso 1 1 calc R
H4b' H 0.0524 0.7607 0.3571 0.039 Uiso 1 1 calc R
H4c' H 0.0771 0.7784 0.3019 0.039 Uiso 1 1 calc R
C5' C -0.0587(6) 0.6564(9) 0.2381(8) 0.038(3) Uani 1 1 d .
H5a' H -0.0656 0.7112 0.2130 0.057 Uiso 1 1 calc R
H5b' H -0.0757 0.6617 0.2710 0.057 Uiso 1 1 calc R
H5c' H -0.0817 0.6094 0.2057 0.057 Uiso 1 1 calc R
C6' C 0.0439(6) 0.5441(8) 0.3525(6) 0.031(3) Uani 1 1 d .
H6a' H 0.0152 0.4947 0.3293 0.046 Uiso 1 1 calc R
H6b' H 0.0324 0.5685 0.3863 0.046 Uiso 1 1 calc R
H6c' H 0.0895 0.5243 0.3758 0.046 Uiso 1 1 calc R
C7' C 0.3244(6) 0.7329(9) 0.4855(5) 0.030(3) Uani 1 1 d .
H7a' H 0.3469 0.7860 0.4838 0.046 Uiso 1 1 calc R
H7b' H 0.3562 0.6927 0.5192 0.046 Uiso 1 1 calc R
H7c' H 0.2909 0.7475 0.4989 0.046 Uiso 1 1 calc R
C8' C 0.3505(6) 0.6403(9) 0.3757(7) 0.030(3) Uani 1 1 d .
H8a' H 0.3309 0.6050 0.3339 0.046 Uiso 1 1 calc R
H8b' H 0.3825 0.6055 0.4139 0.046 Uiso 1 1 calc R
H8c' H 0.3723 0.6909 0.3686 0.046 Uiso 1 1 calc R
C9' C 0.2355(6) 0.5802(7) 0.4009(7) 0.034(3) Uani 1 1 d .
H9a' H 0.2032 0.5992 0.4149 0.052 Uiso 1 1 calc R
H9b' H 0.2656 0.5384 0.4345 0.052 Uiso 1 1 calc R
H9c' H 0.2130 0.5525 0.3557 0.052 Uiso 1 1 calc R
C10' C 0.2262(6) 0.9143(8) 0.4126(6) 0.030(3) Uani 1 1 d .
H10a' H 0.1913 0.8827 0.4161 0.044 Uiso 1 1 calc R
H10b' H 0.2140 0.9756 0.4026 0.044 Uiso 1 1 calc R
H10c' H 0.2668 0.9096 0.4560 0.044 Uiso 1 1 calc R
C11' C 0.1756(7) 0.9175(8) 0.2574(7) 0.035(3) Uani 1 1 d .
H11a' H 0.1836 0.8998 0.2194 0.053 Uiso 1 1 calc R
H11b' H 0.1788 0.9809 0.2622 0.053 Uiso 1 1 calc R
H11c' H 0.1318 0.8987 0.2481 0.053 Uiso 1 1 calc R
C12' C 0.3225(6) 0.9021(8) 0.3502(7) 0.031(3) Uani 1 1 d .
H12a' H 0.3575 0.8815 0.3942 0.046 Uiso 1 1 calc R
H12b' H 0.3236 0.9657 0.3486 0.046 Uiso 1 1 calc R
H12c' H 0.3288 0.8778 0.3127 0.046 Uiso 1 1 calc R
C13' C 0.1972(8) 0.6353(9) 0.0704(8) 0.040(3) Uani 1 1 d .
H13a' H 0.2147 0.5911 0.1066 0.061 Uiso 1 1 calc R
H13b' H 0.2248 0.6386 0.0479 0.061 Uiso 1 1 calc R
H13c' H 0.1525 0.6196 0.0365 0.061 Uiso 1 1 calc R
C14' C 0.2799(6) 0.7634(10) 0.1870(8) 0.036(3) Uani 1 1 d .
H14a' H 0.2831 0.8236 0.2026 0.054 Uiso 1 1 calc R
H14b' H 0.3143 0.7521 0.1741 0.054 Uiso 1 1 calc R
H14c' H 0.2853 0.7238 0.2240 0.054 Uiso 1 1 calc R
C15' C 0.1886(7) 0.8336(8) 0.0465(8) 0.037(3) Uani 1 1 d .
H15a' H 0.1484 0.8247 0.0033 0.056 Uiso 1 1 calc R
H15b' H 0.2264 0.8315 0.0379 0.056 Uiso 1 1 calc R
H15c' H 0.1870 0.8904 0.0657 0.056 Uiso 1 1 calc R
C16' C 0.0141(6) 0.7382(10) -0.0041(7) 0.037(3) Uani 1 1 d .
H16a' H 0.0450 0.7325 -0.0224 0.056 Uiso 1 1 calc R
H16b' H -0.0235 0.7732 -0.0355 0.056 Uiso 1 1 calc R
H16c' H -0.0010 0.6804 0.0009 0.056 Uiso 1 1 calc R
C17' C 0.0034(6) 0.7771(9) 0.1268(7) 0.031(3) Uani 1 1 d .
H17a' H -0.0042 0.7150 0.1298 0.046 Uiso 1 1 calc R
H17b' H -0.0386 0.8068 0.1008 0.046 Uiso 1 1 calc R
H17c' H 0.0264 0.8017 0.1731 0.046 Uiso 1 1 calc R
C18' C 0.0554(6) 0.9146(8) 0.0654(7) 0.036(3) Uani 1 1 d .
H18a' H 0.0804 0.9448 0.1093 0.055 Uiso 1 1 calc R
H18b' H 0.0103 0.9362 0.0429 0.055 Uiso 1 1 calc R
H18c' H 0.0755 0.9256 0.0359 0.055 Uiso 1 1 calc R

loop_
_atom_site_aniso_label
_atom_site_aniso_U_11
_atom_site_aniso_U_22
_atom_site_aniso_U_33
_atom_site_aniso_U_23
_atom_site_aniso_U_13
_atom_site_aniso_U_12
Ce1 0.0186(3) 0.0139(3) 0.0170(3) -0.0008(2) 0.0089(2) 0.0003(2)
Si1 0.0199(14) 0.0311(15) 0.0267(16) -0.0047(14) 0.0111(13) 0.0029(13)
Si2 0.0212(14) 0.0215(13) 0.0192(14) 0.0016(11) 0.0073(12) -0.0043(11)
Si3 0.0204(14) 0.0228(13) 0.0095(13) -0.0021(12) 0.0034(11) 0.0022(12)
Si4 0.0181(13) 0.0178(12) 0.0209(14) -0.0070(13) 0.0069(11) 0.0010(12)
Si5 0.0342(17) 0.0166(12) 0.0227(15) -0.0048(12) 0.0168(14) -0.0084(12)
Si6 0.0240(15) 0.0112(12) 0.0181(14) -0.0014(11) 0.0068(12) 0.0006(11)
F1 0.034(4) 0.024(3) 0.028(4) 0.006(3) 0.011(3) 0.000(3)
N1 0.022(4) 0.022(4) 0.013(4) -0.005(4) 0.009(4) -0.007(4)
N2 0.014(4) 0.021(4) 0.007(4) 0.001(3) 0.001(3) 0.001(3)
N3 0.023(4) 0.016(4) 0.021(4) -0.005(3) 0.015(4) -0.001(3)
C1 0.026(6) 0.037(6) 0.033(7) 0.001(6) 0.014(5) 0.008(5)
C2 0.028(6) 0.044(7) 0.022(6) -0.001(5) 0.006(5) 0.023(6)
C3 0.022(6) 0.073(9) 0.056(9) -0.026(9) 0.023(6) -0.019(7)
C4 0.039(7) 0.021(5) 0.038(7) 0.016(5) 0.015(6) 0.004(5)
C5 0.029(6) 0.035(6) 0.043(7) 0.007(6) 0.021(6) -0.005(5)
C6 0.032(6) 0.026(6) 0.028(6) -0.004(5) 0.017(5) -0.005(5)
C7 0.056(8) 0.028(7) 0.020(6) -0.010(5) 0.017(6) 0.005(5)
C8 0.054(8) 0.035(6) 0.026(6) 0.018(5) 0.025(6) 0.016(6)
C9 0.019(6) 0.070(10) 0.018(6) 0.009(6) -0.005(5) 0.006(6)
C10 0.039(7) 0.023(5) 0.022(6) 0.000(5) 0.013(5) 0.011(5)
C11 0.027(6) 0.028(6) 0.014(5) -0.007(4) 0.004(4) 0.001(4)
C12 0.017(5) 0.050(7) 0.026(6) -0.001(6) 0.016(5) 0.003(5)
C13 0.058(9) 0.013(5) 0.049(8) 0.012(5) 0.022(7) 0.004(5)
C14 0.043(7) 0.016(5) 0.034(7) -0.010(5) 0.019(6) -0.021(5)
C15 0.042(7) 0.026(6) 0.045(8) -0.011(6) 0.020(6) -0.007(5)
C16 0.046(7) 0.022(5) 0.028(6) -0.010(5) 0.021(6) -0.006(5)
C17 0.035(7) 0.014(5) 0.037(7) 0.000(5) 0.022(6) -0.009(4)
C18 0.031(6) 0.026(6) 0.038(7) 0.005(5) 0.014(5) 0.000(5)
Ce1' 0.0187(3) 0.0142(3) 0.0171(3) 0.0007(3) 0.0091(2) -0.0024(2)
Si1' 0.0246(15) 0.0127(12) 0.0326(17) -0.0025(12) 0.0144(14) -0.0062(11)
Si2' 0.0261(16) 0.0192(13) 0.0310(17) 0.0034(13) 0.0195(14) -0.0009(12)
Si3' 0.0194(14) 0.0268(15) 0.0187(14) 0.0042(13) 0.0054(11) -0.0002(12)
Si4' 0.0237(14) 0.0157(12) 0.0196(14) -0.0021(11) 0.0112(12) -0.0009(11)
Si5' 0.0178(14) 0.0219(14) 0.0159(14) 0.0006(11) 0.0136(12) 0.0024(10)
Si6' 0.0233(15) 0.0290(17) 0.0185(15) 0.0083(12) 0.0075(13) 0.0040(12)
F1' 0.031(4) 0.024(3) 0.033(4) -0.006(3) 0.015(3) 0.000(3)
N1' 0.017(4) 0.012(4) 0.022(4) 0.000(3) 0.003(4) -0.001(3)
N2' 0.014(4) 0.012(4) 0.032(6) 0.005(3) 0.010(4) 0.001(3)
N3' 0.012(4) 0.010(3) 0.007(4) -0.004(3) 0.004(3) -0.002(3)
C1' 0.049(8) 0.033(6) 0.040(8) -0.022(6) 0.020(7) -0.017(6)
C2' 0.051(8) 0.025(6) 0.042(8) 0.002(6) 0.026(7) 0.012(6)
C3' 0.034(7) 0.029(6) 0.043(8) -0.003(6) 0.016(6) -0.004(5)
C4' 0.035(6) 0.027(5) 0.032(7) -0.003(5) 0.029(6) -0.002(5)
C5' 0.035(7) 0.037(6) 0.042(8) 0.008(6) 0.019(6) 0.008(5)
C6' 0.032(6) 0.037(7) 0.024(6) 0.021(5) 0.015(5) 0.007(5)
C7' 0.031(6) 0.050(7) 0.009(5) 0.004(5) 0.009(4) 0.004(6)
C8' 0.030(6) 0.031(6) 0.033(6) 0.007(5) 0.017(5) 0.009(5)
C9' 0.024(6) 0.019(5) 0.037(7) 0.011(5) -0.005(5) 0.002(5)
C10' 0.037(7) 0.024(5) 0.024(6) -0.009(5) 0.012(5) -0.006(5)
C11' 0.041(7) 0.027(6) 0.029(7) 0.006(5) 0.009(5) 0.017(5)
C12' 0.041(7) 0.024(5) 0.034(7) -0.006(5) 0.024(6) -0.010(5)
C13' 0.072(10) 0.033(7) 0.039(8) -0.005(6) 0.044(8) 0.000(7)
C14' 0.026(6) 0.053(8) 0.036(7) 0.003(6) 0.022(6) 0.005(6)
C15' 0.042(8) 0.029(6) 0.061(9) 0.000(6) 0.040(7) -0.004(5)
C16' 0.017(6) 0.052(8) 0.031(7) 0.008(6) 0.000(5) -0.001(5)
C17' 0.015(5) 0.036(6) 0.038(7) 0.017(6) 0.009(5) 0.008(5)
C18' 0.030(6) 0.033(6) 0.040(7) 0.030(6) 0.012(6) 0.009(5)

loop_
_atom_type_symbol
_atom_type_description
_atom_type_scat_dispersion_real
_atom_type_scat_dispersion_imag
_atom_type_scat_source
C C 0.0033 0.0016 'International Tables Vol C Tables 4.2.6.8 and 6.1.1.4'
H H 0.0000 0.0000 'International Tables Vol C Tables 4.2.6.8 and 6.1.1.4'
N N 0.0061 0.0033 'International Tables Vol C Tables 4.2.6.8 and 6.1.1.4'
F F 0.0171 0.0103 'International Tables Vol C Tables 4.2.6.8 and 6.1.1.4'
Si Si 0.0817 0.0704 'International Tables Vol C Tables 4.2.6.8 and 6.1.1.4'
Ce Ce -0.2486 2.6331 'International Tables Vol C Tables 4.2.6.8 and 6.1.1.4'

loop_
_geom_angle_atom_site_label_1
_geom_angle_atom_site_label_2
_geom_angle_atom_site_label_3
_geom_angle
F1 Ce1 N1 94.2(3)
F1 Ce1 N2 95.9(3)
N1 Ce1 N2 119.4(3)
F1 Ce1 N3 92.6(3)
N1 Ce1 N3 120.3(3)
N2 Ce1 N3 118.6(3)
F1 Ce1 Si6 111.2(2)
N1 Ce1 Si6 99.4(2)
N2 Ce1 Si6 130.8(2)
N3 Ce1 Si6 26.2(2)
F1 Ce1 Si4 116.8(2)
N1 Ce1 Si4 128.5(3)
N2 Ce1 Si4 26.6(2)
N3 Ce1 Si4 99.4(2)
Si6 Ce1 Si4 105.27(7)
F1 Ce1 Si2 114.6(2)
N1 Ce1 Si2 26.3(3)
N2 Ce1 Si2 99.2(2)
N3 Ce1 Si2 130.9(2)
Si6 Ce1 Si2 105.10(7)
Si4 Ce1 Si2 102.75(8)
F1 Ce1 Si3 74.9(2)
N1 Ce1 Si3 105.6(2)
N2 Ce1 Si3 25.8(2)
N3 Ce1 Si3 133.2(2)
Si6 Ce1 Si3 153.84(8)
Si4 Ce1 Si3 52.39(7)
Si2 Ce1 Si3 94.31(8)
F1 Ce1 Si5 71.1(2)
N1 Ce1 Si5 135.3(2)
N2 Ce1 Si5 104.3(2)
N3 Ce1 Si5 26.7(2)
Si6 Ce1 Si5 52.72(7)
Si4 Ce1 Si5 94.88(8)
Si2 Ce1 Si5 155.19(8)
Si3 Ce1 Si5 110.33(8)
F1 Ce1 Si1 71.2(2)
N1 Ce1 Si1 26.7(3)
N2 Ce1 Si1 133.3(2)
N3 Ce1 Si1 106.9(2)
Si6 Ce1 Si1 94.97(8)
Si4 Ce1 Si1 152.30(8)
Si2 Ce1 Si1 52.85(8)
Si3 Ce1 Si1 110.82(8)
Si5 Ce1 Si1 112.53(8)
N1 Si1 C2 111.0(5)
N1 Si1 C1 108.7(5)
C2 Si1 C1 108.3(6)
N1 Si1 C3 112.9(6)
C2 Si1 C3 108.9(7)
C1 Si1 C3 106.8(6)
N1 Si1 Ce1 34.4(3)
C2 Si1 Ce1 100.7(4)
C1 Si1 Ce1 82.0(4)
C3 Si1 Ce1 144.0(6)
N1 Si2 C6 114.8(5)
N1 Si2 C5 112.8(5)
C6 Si2 C5 107.3(5)
N1 Si2 C4 106.3(5)
C6 Si2 C4 107.8(6)
C5 Si2 C4 107.4(6)
N1 Si2 Ce1 34.8(3)
C6 Si2 Ce1 126.2(4)
C5 Si2 Ce1 124.6(4)
C4 Si2 Ce1 71.5(4)
N2 Si3 C7 111.7(5)
N2 Si3 C9 109.7(5)
C7 Si3 C9 108.2(7)
N2 Si3 C8 109.8(5)
C7 Si3 C8 108.5(6)
C9 Si3 C8 109.0(7)
N2 Si3 Ce1 34.6(3)
C7 Si3 Ce1 139.2(4)
C9 Si3 Ce1 79.1(4)
C8 Si3 Ce1 106.5(4)
N2 Si4 C10 115.2(5)
N2 Si4 C11 107.5(5)
C10 Si4 C11 107.1(5)
N2 Si4 C12 111.4(5)
C10 Si4 C12 107.6(6)
C11 Si4 C12 107.7(6)
N2 Si4 Ce1 35.6(3)
C10 Si4 Ce1 123.7(4)
C11 Si4 Ce1 72.1(4)
C12 Si4 Ce1 126.7(4)
N3 Si5 C14 111.2(4)
N3 Si5 C13 110.7(5)
C14 Si5 C13 109.0(6)
N3 Si5 C15 111.4(5)
C14 Si5 C15 105.3(6)
C13 Si5 C15 108.9(6)
N3 Si5 Ce1 35.3(3)
C14 Si5 Ce1 81.1(3)
C13 Si5 Ce1 105.7(5)
C15 Si5 Ce1 140.1(4)
N3 Si6 C18 113.5(5)
N3 Si6 C17 107.8(5)
C18 Si6 C17 106.9(5)
N3 Si6 C16 113.4(5)
C18 Si6 C16 106.9(6)
C17 Si6 C16 108.0(6)
N3 Si6 Ce1 35.8(3)
C18 Si6 Ce1 127.1(4)
C17 Si6 Ce1 72.1(4)
C16 Si6 Ce1 124.0(4)
Si2 N1 Si1 121.7(5)
Si2 N1 Ce1 118.9(5)
Si1 N1 Ce1 118.9(5)
Si3 N2 Si4 122.5(5)
Si3 N2 Ce1 119.6(5)
Si4 N2 Ce1 117.8(4)
Si6 N3 Si5 123.5(5)
Si6 N3 Ce1 118.1(4)
Si5 N3 Ce1 118.0(5)
F1' Ce1' N2' 95.0(3)
F1' Ce1' N3' 94.7(3)
N2' Ce1' N3' 115.9(3)
F1' Ce1' N1' 95.6(3)
N2' Ce1' N1' 122.5(3)
N3' Ce1' N1' 119.3(3)
F1' Ce1' Si3' 72.5(2)
N2' Ce1' Si3' 28.0(2)
N3' Ce1' Si3' 132.7(2)
N1' Ce1' Si3' 107.3(2)
F1' Ce1' Si6' 116.0(2)
N2' Ce1' Si6' 126.1(2)
N3' Ce1' Si6' 27.4(2)
N1' Ce1' Si6' 98.3(2)
Si3' Ce1' Si6' 152.25(8)
F1' Ce1' Si2' 115.7(2)
N2' Ce1' Si2' 101.8(3)
N3' Ce1' Si2' 129.0(2)
N1' Ce1' Si2' 26.2(2)
Si3' Ce1' Si2' 96.39(8)
Si6' Ce1' Si2' 102.26(8)
F1' Ce1' Si1' 74.70(19)
N2' Ce1' Si1' 139.1(2)
N3' Ce1' Si1' 104.4(2)
N1' Ce1' Si1' 26.5(2)
Si3' Ce1' Si1' 114.78(8)
Si6' Ce1' Si1' 92.92(8)
Si2' Ce1' Si1' 52.72(8)
F1' Ce1' Si4' 112.91(19)
N2' Ce1' Si4' 25.0(2)
N3' Ce1' Si4' 96.0(2)
N1' Ce1' Si4' 132.7(2)
Si3' Ce1' Si4' 52.91(7)
Si6' Ce1' Si4' 101.48(8)
Si2' Ce1' Si4' 106.96(7)
Si1' Ce1' Si4' 157.68(8)
F1' Ce1' Si5' 73.2(2)
N2' Ce1' Si5' 103.5(3)
N3' Ce1' Si5' 25.5(2)
N1' Ce1' Si5' 133.7(2)
Si3' Ce1' Si5' 111.29(8)
Si6' Ce1' Si5' 52.90(7)
Si2' Ce1' Si5' 152.27(8)
Si1' Ce1' Si5' 110.63(8)
Si4' Ce1' Si5' 91.68(7)
N1' Si1' C3' 112.7(5)
N1' Si1' C1' 109.6(5)
C3' Si1' C1' 106.8(7)
N1' Si1' C2' 111.0(5)
C3' Si1' C2' 108.3(6)
C1' Si1' C2' 108.2(6)
N1' Si1' Ce1' 34.6(3)
C3' Si1' Ce1' 138.2(4)
C1' Si1' Ce1' 78.1(4)
C2' Si1' Ce1' 109.2(5)
N1' Si2' C6' 112.4(5)
N1' Si2' C5' 116.8(6)
C6' Si2' C5' 106.0(6)
N1' Si2' C4' 106.4(5)
C6' Si2' C4' 108.8(6)
C5' Si2' C4' 106.2(6)
N1' Si2' Ce1' 34.7(3)
C6' Si2' Ce1' 126.2(4)
C5' Si2' Ce1' 126.0(4)
C4' Si2' Ce1' 71.7(3)
N2' Si3' C8' 111.3(5)
N2' Si3' C9' 108.3(5)
C8' Si3' C9' 109.3(6)
N2' Si3' C7' 111.4(5)
C8' Si3' C7' 108.7(6)
C9' Si3' C7' 107.8(6)
N2' Si3' Ce1' 35.8(3)
C8' Si3' Ce1' 101.9(4)
C9' Si3' Ce1' 80.1(4)
C7' Si3' Ce1' 143.1(4)
N2' Si4' C11' 107.8(6)
N2' Si4' C10' 114.0(5)
C11' Si4' C10' 106.3(6)
N2' Si4' C12' 113.4(5)
C11' Si4' C12' 105.4(6)
C10' Si4' C12' 109.4(6)
N2' Si4' Ce1' 32.6(3)
C11' Si4' Ce1' 75.2(4)
C10' Si4' Ce1' 125.0(4)
C12' Si4' Ce1' 123.3(4)
N3' Si5' C15' 113.5(5)
N3' Si5' C13' 111.1(5)
C15' Si5' C13' 108.9(6)
N3' Si5' C14' 109.5(5)
C15' Si5' C14' 104.9(7)
C13' Si5' C14' 108.5(7)
N3' Si5' Ce1' 33.0(3)
C15' Si5' Ce1' 142.4(4)
C13' Si5' Ce1' 102.6(4)
C14' Si5' Ce1' 83.4(4)
N3' Si6' C16' 112.8(5)
N3' Si6' C18' 113.9(5)
C16' Si6' C18' 107.3(6)
N3' Si6' C17' 107.6(5)
C16' Si6' C17' 109.0(6)
C18' Si6' C17' 105.9(6)
N3' Si6' Ce1' 35.9(3)
C16' Si6' Ce1' 125.4(5)
C18' Si6' Ce1' 125.4(4)
C17' Si6' Ce1' 71.8(4)
Si2' N1' Si1' 122.1(5)
Si2' N1' Ce1' 119.0(4)
Si1' N1' Ce1' 118.9(5)
Si4' N2' Si3' 121.1(6)
Si4' N2' Ce1' 122.4(5)
Si3' N2' Ce1' 116.2(4)
Si6' N3' Si5' 121.6(5)
Si6' N3' Ce1' 116.7(4)
Si5' N3' Ce1' 121.5(4)

loop_
_geom_bond_atom_site_label_1
_geom_bond_atom_site_label_2
_geom_bond_distance
Ce1 F1 2.065(7)
Ce1 N1 2.229(9)
Ce1 N2 2.241(9)
Ce1 N3 2.254(9)
Ce1 Si6 3.402(3)
Ce1 Si4 3.406(3)
Ce1 Si2 3.420(3)
Ce1 Si3 3.433(3)
Ce1 Si5 3.443(3)
Ce1 Si1 3.450(3)
Si1 N1 1.769(10)
Si1 C2 1.819(12)
Si1 C1 1.842(13)
Si1 C3 1.892(14)
Si2 N1 1.732(10)
Si2 C6 1.858(12)
Si2 C5 1.869(13)
Si2 C4 1.879(13)
Si3 N2 1.719(9)
Si3 C7 1.876(11)
Si3 C9 1.880(14)
Si3 C8 1.887(13)
Si4 N2 1.724(9)
Si4 C10 1.854(12)
Si4 C11 1.869(11)
Si4 C12 1.906(12)
Si5 N3 1.752(9)
Si5 C14 1.858(13)
Si5 C13 1.872(13)
Si5 C15 1.877(14)
Si6 N3 1.700(9)
Si6 C18 1.875(13)
Si6 C17 1.876(11)
Si6 C16 1.881(12)
Ce1' F1' 2.065(6)
Ce1' N2' 2.201(10)
Ce1' N3' 2.216(8)
Ce1' N1' 2.232(9)
Ce1' Si3' 3.377(3)
Ce1' Si6' 3.378(3)
Ce1' Si2' 3.427(3)
Ce1' Si1' 3.439(3)
Ce1' Si4' 3.448(3)
Ce1' Si5' 3.470(3)
Si1' N1' 1.751(9)
Si1' C3' 1.857(13)
Si1' C1' 1.857(15)
Si1' C2' 1.874(13)
Si2' N1' 1.734(10)
Si2' C6' 1.862(11)
Si2' C5' 1.891(13)
Si2' C4' 1.899(13)
Si3' N2' 1.768(9)
Si3' C8' 1.863(12)
Si3' C9' 1.874(12)
Si3' C7' 1.887(12)
Si4' N2' 1.725(8)
Si4' C11' 1.864(12)
Si4' C10' 1.879(12)
Si4' C12' 1.885(12)
Si5' N3' 1.754(9)
Si5' C15' 1.857(13)
Si5' C13' 1.859(13)
Si5' C14' 1.867(14)
Si6' N3' 1.741(9)
Si6' C16' 1.827(15)
Si6' C18' 1.872(12)
Si6' C17' 1.876(12)
